data_7248376
loop_
_publ_author_name
'Shalaby, Mona A.'
'BinSabt, Mohammad H.'
'Rizk, Sameh A.'
'Fahim, Asmaa M.'

_publ_section_title
;
 Novel pyrazole and imidazolone compounds: synthesis, X-ray crystal
 structure with theoretical investigation of new pyrazole and imidazolone
 compounds anticipated insecticide&#x2019;s activities against targeting
 Plodia interpunctella and nilaparvata lugens
;
_journal_issue 15
_journal_name_full 'RSC Advances'
_journal_page_first 10464
_journal_page_last 10480
_journal_paper_doi 10.1039/D4RA00602J
_journal_volume 14
_journal_year 2024
_chemical_formula_sum 'C26 H26 N2 O'
_chemical_formula_weight 382.49
_space_group_crystal_system monoclinic
_space_group_IT_number 14
_space_group_name_Hall '-P 2yn'
_space_group_name_H-M_alt 'P 1 21/n 1'
_atom_sites_solution_hydrogens geom
_audit_creation_method SHELXL-2017/1
_audit_update_record
;
2023-11-29 deposited with the CCDC.	2024-03-12 downloaded from the CCDC.
;
_cell_angle_alpha 90
_cell_angle_beta 94.276(3)
_cell_angle_gamma 90
_cell_formula_units_Z 4
_cell_length_a 6.7814(4)
_cell_length_b 10.6880(7)
_cell_length_c 29.8384(18)
_cell_measurement_reflns_used 7042
_cell_measurement_temperature 296(2)
_cell_measurement_theta_max 66.61
_cell_measurement_theta_min 2.97
_cell_volume 2156.7(2)
_computing_structure_refinement 'SHELXL-2017/1 (Sheldrick, 2017)'
_computing_structure_solution 'SHELXT 2014/5 (Sheldrick, 2014)'
_diffrn_ambient_temperature 296(2)
_diffrn_detector_area_resol_mean 8.3333
_diffrn_measured_fraction_theta_full 0.981
_diffrn_measured_fraction_theta_max 0.981
_diffrn_measurement_device_type 'Bruker APEX-II CCD'
_diffrn_measurement_method '\f and \w scans'
_diffrn_radiation_type CuK\a
_diffrn_radiation_wavelength 1.54178
_diffrn_reflns_av_R_equivalents 0.0285
_diffrn_reflns_av_unetI/netI 0.0221
_diffrn_reflns_Laue_measured_fraction_full 0.981
_diffrn_reflns_Laue_measured_fraction_max 0.981
_diffrn_reflns_limit_h_max 7
_diffrn_reflns_limit_h_min -8
_diffrn_reflns_limit_k_max 12
_diffrn_reflns_limit_k_min -12
_diffrn_reflns_limit_l_max 35
_diffrn_reflns_limit_l_min -31
_diffrn_reflns_number 14524
_diffrn_reflns_point_group_measured_fraction_full 0.981
_diffrn_reflns_point_group_measured_fraction_max 0.981
_diffrn_reflns_theta_full 66.616
_diffrn_reflns_theta_max 66.616
_diffrn_reflns_theta_min 2.970
_exptl_absorpt_coefficient_mu 0.557
_exptl_absorpt_correction_T_max 0.94
_exptl_absorpt_correction_T_min 0.89
_exptl_absorpt_correction_type multi-scan
_exptl_absorpt_process_details
;
SADABS-2016/2 - Bruker AXS area detector scaling and absorption correction
;
_exptl_crystal_colour colourless
_exptl_crystal_density_diffrn 1.178
_exptl_crystal_description Block
_exptl_crystal_F_000 816
_exptl_crystal_size_max 0.210
_exptl_crystal_size_mid 0.160
_exptl_crystal_size_min 0.110
_refine_diff_density_max 0.144
_refine_diff_density_min -0.123
_refine_diff_density_rms 0.026
_refine_ls_extinction_method none
_refine_ls_goodness_of_fit_ref 1.059
_refine_ls_hydrogen_treatment constr
_refine_ls_matrix_type full
_refine_ls_number_parameters 265
_refine_ls_number_reflns 3725
_refine_ls_number_restraints 0
_refine_ls_restrained_S_all 1.059
_refine_ls_R_factor_all 0.0469
_refine_ls_R_factor_gt 0.0398
_refine_ls_shift/su_max 0.000
_refine_ls_shift/su_mean 0.000
_refine_ls_structure_factor_coef Fsqd
_refine_ls_weighting_details 'w=1/[\s^2^(Fo^2^)+(0.0680P)^2^+0.2057P] where P=(Fo^2^+2Fc^2^)/3'
_refine_ls_weighting_scheme calc
_refine_ls_wR_factor_gt 0.1176
_refine_ls_wR_factor_ref 0.1251
_reflns_Friedel_coverage 0.000
_reflns_number_gt 3159
_reflns_number_total 3725
_reflns_threshold_expression 'I > 2\s(I)'
_cod_data_source_file d4ra00602j2.cif
_cod_data_source_block solve2
_cod_depositor_comments
;
The following automatic conversions were performed:

data item '_exptl_absorpt_correction_type' value 'Multi-Scan' was
changed to 'multi-scan' in accordance with the
/home/data/users/saulius/crontab/automatic-downloads/rss-feeds/RSC/lib/dictionaries/cif_core.dic
dictionary named 'cif_core.dic' version 2.4.2 last updated on
2011-04-26.

Automatic conversion script
Id: cif_fix_values 8170 2020-07-09 18:12:32Z antanas 
;
_cod_original_sg_symbol_H-M 'P 21/n'
_cod_database_code 7248376
_shelx_shelxl_version_number 2017/1
_shelx_space_group_comment
;
The symmetry employed for this shelxl refinement is uniquely defined
by the following loop, which should always be used as a source of
symmetry information in preference to the above space-group names.
They are only intended as comments.
;
_shelx_estimated_absorpt_t_min 0.892
_shelx_estimated_absorpt_t_max 0.941

loop_
_space_group_symop_operation_xyz
'x, y, z'
'-x+1/2, y+1/2, -z+1/2'
'-x, -y, -z'
'x-1/2, -y-1/2, z-1/2'

loop_
_atom_site_label
_atom_site_type_symbol
_atom_site_fract_x
_atom_site_fract_y
_atom_site_fract_z
_atom_site_U_iso_or_equiv
_atom_site_adp_type
_atom_site_occupancy
_atom_site_site_symmetry_order
_atom_site_calc_flag
_atom_site_refinement_flags_posn
_atom_site_refinement_flags_adp
_atom_site_refinement_flags_occupancy
_atom_site_disorder_assembly
_atom_site_disorder_group
O1 O 0.62029(18) 0.55482(12) 0.74403(4) 0.0925(4) Uani 1 1 d . . . . .
N1 N 0.45265(17) 0.65347(10) 0.59024(4) 0.0615(3) Uani 1 1 d . . . . .
C1 C 0.4344(2) 0.58170(13) 0.65694(5) 0.0644(4) Uani 1 1 d . . . . .
N2 N 0.34829(18) 0.57378(11) 0.61521(4) 0.0675(3) Uani 1 1 d . . . . .
C2 C 0.5933(2) 0.66575(13) 0.65852(5) 0.0653(4) Uani 1 1 d . . . . .
H2 H 0.676468 0.686707 0.683586 0.078 Uiso 1 1 calc R U . . .
C3 C 0.6015(2) 0.71098(12) 0.61562(4) 0.0589(3) Uani 1 1 d . . . . .
C4 C 0.3548(2) 0.50300(14) 0.69232(5) 0.0752(4) Uani 1 1 d . . . . .
C5 C 0.4512(3) 0.48724(15) 0.73478(5) 0.0780(4) Uani 1 1 d . . . . .
C10 C 0.7303(3) 0.5395(2) 0.78636(6) 0.0966(6) Uani 1 1 d . . . . .
H10A H 0.773693 0.453444 0.790079 0.116 Uiso 1 1 calc R U . . .
H10B H 0.648386 0.560174 0.810619 0.116 Uiso 1 1 calc R U . . .
C9 C 0.1789(4) 0.4399(2) 0.68280(7) 0.1115(7) Uani 1 1 d . . . . .
H9 H 0.110414 0.451595 0.654938 0.134 Uiso 1 1 calc R U . . .
C8 C 0.1014(4) 0.3601(3) 0.71331(9) 0.1360(10) Uani 1 1 d . . . . .
H8 H -0.017017 0.318343 0.706038 0.163 Uiso 1 1 calc R U . . .
C7 C 0.2009(4) 0.3432(2) 0.75423(9) 0.1220(8) Uani 1 1 d . . . . .
H7 H 0.151078 0.288256 0.774753 0.146 Uiso 1 1 calc R U . . .
C6 C 0.3739(3) 0.40630(19) 0.76558(7) 0.1008(6) Uani 1 1 d . . . . .
H6 H 0.439304 0.395004 0.793801 0.121 Uiso 1 1 calc R U . . .
C11 C 0.9040(3) 0.6244(2) 0.78737(7) 0.1064(6) Uani 1 1 d . . . . .
H11A H 0.858482 0.710267 0.784627 0.128 Uiso 1 1 calc R U . . .
H11B H 0.980078 0.606200 0.761889 0.128 Uiso 1 1 calc R U . . .
C12 C 1.0364(4) 0.6101(3) 0.83064(8) 0.1360(9) Uani 1 1 d . . . . .
H12A H 0.963286 0.631908 0.855849 0.204 Uiso 1 1 calc R U . . .
H12B H 1.148679 0.664536 0.829694 0.204 Uiso 1 1 calc R U . . .
H12C H 1.080675 0.525030 0.833612 0.204 Uiso 1 1 calc R U . . .
C15 C 0.7993(2) 0.99808(13) 0.56098(5) 0.0716(4) Uani 1 1 d . . . . .
H15 H 0.751518 1.064394 0.543146 0.086 Uiso 1 1 calc R U . . .
C14 C 0.6698(2) 0.90688(13) 0.57304(5) 0.0672(4) Uani 1 1 d . . . . .
H14 H 0.536781 0.912171 0.563129 0.081 Uiso 1 1 calc R U . . .
C13 C 0.73654(19) 0.80691(11) 0.59993(4) 0.0570(3) Uani 1 1 d . . . . .
C20 C 0.4035(2) 0.65503(11) 0.54264(4) 0.0588(3) Uani 1 1 d . . . . .
C19 C 1.1392(3) 1.09382(17) 0.56120(7) 0.0927(5) Uani 1 1 d . . . . .
H19A H 1.090993 1.129073 0.532888 0.139 Uiso 1 1 calc R U . . .
H19B H 1.267510 1.057896 0.558459 0.139 Uiso 1 1 calc R U . . .
H19C H 1.148589 1.158272 0.583669 0.139 Uiso 1 1 calc R U . . .
C18 C 0.9360(2) 0.80227(13) 0.61384(4) 0.0632(3) Uani 1 1 d . . . . .
H18 H 0.984049 0.736300 0.631812 0.076 Uiso 1 1 calc R U . . .
C17 C 1.0645(2) 0.89397(14) 0.60144(5) 0.0682(4) Uani 1 1 d . . . . .
H17 H 1.197670 0.888729 0.611230 0.082 Uiso 1 1 calc R U . . .
C16 C 0.9987(2) 0.99361(13) 0.57471(5) 0.0669(4) Uani 1 1 d . . . . .
C21 C 0.2091(2) 0.64035(13) 0.52671(5) 0.0679(4) Uani 1 1 d . . . . .
H21 H 0.110642 0.634291 0.546699 0.082 Uiso 1 1 calc R U . . .
C22 C 0.1608(2) 0.63466(14) 0.48111(5) 0.0732(4) Uani 1 1 d . . . . .
H22 H 0.029276 0.623507 0.470683 0.088 Uiso 1 1 calc R U . . .
C23 C 0.3036(2) 0.64517(13) 0.45030(5) 0.0703(4) Uani 1 1 d . . . . .
C24 C 0.4971(2) 0.65975(13) 0.46704(5) 0.0681(4) Uani 1 1 d . . . . .
H24 H 0.595333 0.667234 0.447044 0.082 Uiso 1 1 calc R U . . .
C25 C 0.5496(2) 0.66357(13) 0.51271(5) 0.0639(3) Uani 1 1 d . . . . .
H25 H 0.681581 0.671791 0.523218 0.077 Uiso 1 1 calc R U . . .
C26 C 0.2489(3) 0.6384(2) 0.40039(6) 0.0997(6) Uani 1 1 d . . . . .
H26A H 0.365408 0.649335 0.384414 0.150 Uiso 1 1 calc R U . . .
H26B H 0.155506 0.703336 0.391952 0.150 Uiso 1 1 calc R U . . .
H26C H 0.190906 0.558388 0.393075 0.150 Uiso 1 1 calc R U . . .

loop_
_atom_site_aniso_label
_atom_site_aniso_U_11
_atom_site_aniso_U_22
_atom_site_aniso_U_33
_atom_site_aniso_U_23
_atom_site_aniso_U_13
_atom_site_aniso_U_12
O1 0.0912(8) 0.1108(9) 0.0757(7) 0.0354(6) 0.0083(6) -0.0011(7)
N1 0.0679(7) 0.0598(6) 0.0582(6) 0.0033(5) 0.0133(5) -0.0046(5)
C1 0.0750(8) 0.0610(8) 0.0591(8) -0.0003(6) 0.0179(7) -0.0009(6)
N2 0.0733(7) 0.0642(7) 0.0670(7) 0.0033(5) 0.0190(6) -0.0077(5)
C2 0.0806(9) 0.0608(8) 0.0557(7) -0.0020(6) 0.0138(6) -0.0045(7)
C3 0.0692(8) 0.0530(7) 0.0556(7) -0.0035(5) 0.0119(6) -0.0008(6)
C4 0.0909(10) 0.0686(9) 0.0693(9) 0.0037(7) 0.0275(8) -0.0070(8)
C5 0.0902(11) 0.0726(9) 0.0745(10) 0.0133(7) 0.0276(8) 0.0058(8)
C10 0.1014(13) 0.1133(14) 0.0758(11) 0.0317(10) 0.0114(9) 0.0201(11)
C9 0.1279(16) 0.1204(16) 0.0888(13) 0.0051(11) 0.0260(11) -0.0530(13)
C8 0.157(2) 0.145(2) 0.1097(17) 0.0083(15) 0.0407(16) -0.0725(18)
C7 0.154(2) 0.1053(15) 0.1141(17) 0.0218(13) 0.0607(16) -0.0311(15)
C6 0.1262(16) 0.0951(13) 0.0863(12) 0.0283(10) 0.0414(11) 0.0063(12)
C11 0.0989(13) 0.1301(17) 0.0899(13) 0.0270(12) 0.0050(10) 0.0121(12)
C12 0.1227(17) 0.190(3) 0.0928(15) 0.0135(16) -0.0054(13) 0.0201(18)
C15 0.0835(10) 0.0543(8) 0.0771(9) 0.0091(6) 0.0056(8) 0.0009(7)
C14 0.0669(8) 0.0590(8) 0.0754(9) 0.0032(6) 0.0044(7) 0.0022(6)
C13 0.0688(8) 0.0513(7) 0.0517(7) -0.0049(5) 0.0107(6) -0.0015(6)
C20 0.0686(8) 0.0494(7) 0.0589(7) -0.0003(5) 0.0091(6) -0.0026(6)
C19 0.0920(11) 0.0783(11) 0.1093(14) 0.0120(9) 0.0183(10) -0.0159(9)
C18 0.0743(8) 0.0585(7) 0.0568(7) 0.0020(6) 0.0047(6) 0.0031(6)
C17 0.0652(8) 0.0690(9) 0.0703(9) -0.0029(7) 0.0047(7) -0.0026(7)
C16 0.0751(9) 0.0592(8) 0.0674(8) -0.0037(6) 0.0126(7) -0.0050(6)
C21 0.0665(8) 0.0671(8) 0.0711(9) 0.0018(7) 0.0105(7) -0.0007(7)
C22 0.0709(9) 0.0683(9) 0.0791(10) 0.0011(7) -0.0028(7) 0.0000(7)
C23 0.0910(10) 0.0543(7) 0.0650(8) -0.0007(6) 0.0017(7) 0.0003(7)
C24 0.0833(10) 0.0598(8) 0.0631(8) -0.0015(6) 0.0174(7) -0.0086(7)
C25 0.0687(8) 0.0597(8) 0.0641(8) -0.0035(6) 0.0108(6) -0.0078(6)
C26 0.1208(15) 0.1048(14) 0.0716(11) -0.0063(9) -0.0058(10) 0.0072(11)

loop_
_atom_type_symbol
_atom_type_description
_atom_type_scat_dispersion_real
_atom_type_scat_dispersion_imag
_atom_type_scat_source
C C 0.0181 0.0091 'International Tables Vol C Tables 4.2.6.8 and 6.1.1.4'
H H 0.0000 0.0000 'International Tables Vol C Tables 4.2.6.8 and 6.1.1.4'
N N 0.0311 0.0180 'International Tables Vol C Tables 4.2.6.8 and 6.1.1.4'
O O 0.0492 0.0322 'International Tables Vol C Tables 4.2.6.8 and 6.1.1.4'

loop_
_geom_angle_atom_site_label_1
_geom_angle_atom_site_label_2
_geom_angle_atom_site_label_3
_geom_angle
_geom_angle_site_symmetry_1
_geom_angle_site_symmetry_3
_geom_angle_publ_flag
C5 O1 C10 119.59(13) . . ?
C3 N1 N2 111.79(11) . . ?
C3 N1 C20 130.76(11) . . ?
N2 N1 C20 117.15(11) . . ?
N2 C1 C2 110.68(12) . . ?
N2 C1 C4 118.03(13) . . ?
C2 C1 C4 131.28(14) . . ?
C1 N2 N1 105.11(11) . . ?
C3 C2 C1 106.20(13) . . ?
C3 C2 H2 126.9 . . ?
C1 C2 H2 126.9 . . ?
N1 C3 C2 106.22(12) . . ?
N1 C3 C13 126.12(11) . . ?
C2 C3 C13 127.60(13) . . ?
C9 C4 C5 117.89(15) . . ?
C9 C4 C1 119.03(16) . . ?
C5 C4 C1 123.07(15) . . ?
O1 C5 C4 116.75(13) . . ?
O1 C5 C6 123.16(17) . . ?
C4 C5 C6 120.09(18) . . ?
O1 C10 C11 108.03(14) . . ?
O1 C10 H10A 110.1 . . ?
C11 C10 H10A 110.1 . . ?
O1 C10 H10B 110.1 . . ?
C11 C10 H10B 110.1 . . ?
H10A C10 H10B 108.4 . . ?
C8 C9 C4 122.1(2) . . ?
C8 C9 H9 118.9 . . ?
C4 C9 H9 118.9 . . ?
C7 C8 C9 119.1(2) . . ?
C7 C8 H8 120.5 . . ?
C9 C8 H8 120.5 . . ?
C8 C7 C6 120.85(18) . . ?
C8 C7 H7 119.6 . . ?
C6 C7 H7 119.6 . . ?
C7 C6 C5 119.9(2) . . ?
C7 C6 H6 120.0 . . ?
C5 C6 H6 120.0 . . ?
C10 C11 C12 111.88(18) . . ?
C10 C11 H11A 109.2 . . ?
C12 C11 H11A 109.2 . . ?
C10 C11 H11B 109.2 . . ?
C12 C11 H11B 109.2 . . ?
H11A C11 H11B 107.9 . . ?
C11 C12 H12A 109.5 . . ?
C11 C12 H12B 109.5 . . ?
H12A C12 H12B 109.5 . . ?
C11 C12 H12C 109.5 . . ?
H12A C12 H12C 109.5 . . ?
H12B C12 H12C 109.5 . . ?
C14 C15 C16 121.74(13) . . ?
C14 C15 H15 119.1 . . ?
C16 C15 H15 119.1 . . ?
C15 C14 C13 120.51(13) . . ?
C15 C14 H14 119.7 . . ?
C13 C14 H14 119.7 . . ?
C18 C13 C14 117.92(12) . . ?
C18 C13 C3 119.71(12) . . ?
C14 C13 C3 122.29(13) . . ?
C21 C20 C25 119.85(13) . . ?
C21 C20 N1 119.10(12) . . ?
C25 C20 N1 120.94(12) . . ?
C16 C19 H19A 109.5 . . ?
C16 C19 H19B 109.5 . . ?
H19A C19 H19B 109.5 . . ?
C16 C19 H19C 109.5 . . ?
H19A C19 H19C 109.5 . . ?
H19B C19 H19C 109.5 . . ?
C17 C18 C13 121.06(13) . . ?
C17 C18 H18 119.5 . . ?
C13 C18 H18 119.5 . . ?
C18 C17 C16 121.21(14) . . ?
C18 C17 H17 119.4 . . ?
C16 C17 H17 119.4 . . ?
C15 C16 C17 117.55(13) . . ?
C15 C16 C19 121.27(14) . . ?
C17 C16 C19 121.17(14) . . ?
C20 C21 C22 119.82(13) . . ?
C20 C21 H21 120.1 . . ?
C22 C21 H21 120.1 . . ?
C21 C22 C23 121.62(14) . . ?
C21 C22 H22 119.2 . . ?
C23 C22 H22 119.2 . . ?
C24 C23 C22 117.50(14) . . ?
C24 C23 C26 121.36(15) . . ?
C22 C23 C26 121.13(15) . . ?
C23 C24 C25 121.91(13) . . ?
C23 C24 H24 119.0 . . ?
C25 C24 H24 119.0 . . ?
C24 C25 C20 119.28(14) . . ?
C24 C25 H25 120.4 . . ?
C20 C25 H25 120.4 . . ?
C23 C26 H26A 109.5 . . ?
C23 C26 H26B 109.5 . . ?
H26A C26 H26B 109.5 . . ?
C23 C26 H26C 109.5 . . ?
H26A C26 H26C 109.5 . . ?
H26B C26 H26C 109.5 . . ?

loop_
_geom_bond_atom_site_label_1
_geom_bond_atom_site_label_2
_geom_bond_distance
_geom_bond_site_symmetry_2
_geom_bond_publ_flag
O1 C5 1.366(2) . ?
O1 C10 1.428(2) . ?
N1 C3 1.3626(17) . ?
N1 N2 1.3639(15) . ?
N1 C20 1.4346(17) . ?
C1 N2 1.3381(18) . ?
C1 C2 1.401(2) . ?
C1 C4 1.4827(19) . ?
C2 C3 1.3735(18) . ?
C2 H2 0.9300 . ?
C3 C13 1.4739(18) . ?
C4 C9 1.382(3) . ?
C4 C5 1.392(2) . ?
C5 C6 1.393(2) . ?
C10 C11 1.485(3) . ?
C10 H10A 0.9700 . ?
C10 H10B 0.9700 . ?
C9 C8 1.380(3) . ?
C9 H9 0.9300 . ?
C8 C7 1.362(3) . ?
C8 H8 0.9300 . ?
C7 C6 1.373(3) . ?
C7 H7 0.9300 . ?
C6 H6 0.9300 . ?
C11 C12 1.524(3) . ?
C11 H11A 0.9700 . ?
C11 H11B 0.9700 . ?
C12 H12A 0.9600 . ?
C12 H12B 0.9600 . ?
C12 H12C 0.9600 . ?
C15 C14 1.378(2) . ?
C15 C16 1.384(2) . ?
C15 H15 0.9300 . ?
C14 C13 1.3915(19) . ?
C14 H14 0.9300 . ?
C13 C18 1.3858(19) . ?
C20 C21 1.376(2) . ?
C20 C25 1.3857(19) . ?
C19 C16 1.508(2) . ?
C19 H19A 0.9600 . ?
C19 H19B 0.9600 . ?
C19 H19C 0.9600 . ?
C18 C17 1.380(2) . ?
C18 H18 0.9300 . ?
C17 C16 1.384(2) . ?
C17 H17 0.9300 . ?
C21 C22 1.377(2) . ?
C21 H21 0.9300 . ?
C22 C23 1.389(2) . ?
C22 H22 0.9300 . ?
C23 C24 1.378(2) . ?
C23 C26 1.509(2) . ?
C24 C25 1.3832(19) . ?
C24 H24 0.9300 . ?
C25 H25 0.9300 . ?
C26 H26A 0.9600 . ?
C26 H26B 0.9600 . ?
C26 H26C 0.9600 . ?

loop_
_geom_torsion_atom_site_label_1
_geom_torsion_atom_site_label_2
_geom_torsion_atom_site_label_3
_geom_torsion_atom_site_label_4
_geom_torsion
_geom_torsion_site_symmetry_1
_geom_torsion_site_symmetry_2
_geom_torsion_site_symmetry_3
_geom_torsion_site_symmetry_4
_geom_torsion_publ_flag
C2 C1 N2 N1 -0.18(15) . . . . ?
C4 C1 N2 N1 -179.04(12) . . . . ?
C3 N1 N2 C1 -0.16(14) . . . . ?
C20 N1 N2 C1 174.28(11) . . . . ?
N2 C1 C2 C3 0.45(16) . . . . ?
C4 C1 C2 C3 179.10(14) . . . . ?
N2 N1 C3 C2 0.43(15) . . . . ?
C20 N1 C3 C2 -173.02(12) . . . . ?
N2 N1 C3 C13 -176.89(11) . . . . ?
C20 N1 C3 C13 9.7(2) . . . . ?
C1 C2 C3 N1 -0.51(15) . . . . ?
C1 C2 C3 C13 176.75(12) . . . . ?
N2 C1 C4 C9 -9.8(2) . . . . ?
C2 C1 C4 C9 171.64(18) . . . . ?
N2 C1 C4 C5 168.86(14) . . . . ?
C2 C1 C4 C5 -9.7(3) . . . . ?
C10 O1 C5 C4 -177.71(15) . . . . ?
C10 O1 C5 C6 2.7(2) . . . . ?
C9 C4 C5 O1 -177.23(16) . . . . ?
C1 C4 C5 O1 4.1(2) . . . . ?
C9 C4 C5 C6 2.3(3) . . . . ?
C1 C4 C5 C6 -176.32(15) . . . . ?
C5 O1 C10 C11 -179.51(16) . . . . ?
C5 C4 C9 C8 -2.1(3) . . . . ?
C1 C4 C9 C8 176.6(2) . . . . ?
C4 C9 C8 C7 0.3(4) . . . . ?
C9 C8 C7 C6 1.3(4) . . . . ?
C8 C7 C6 C5 -1.0(4) . . . . ?
O1 C5 C6 C7 178.71(18) . . . . ?
C4 C5 C6 C7 -0.8(3) . . . . ?
O1 C10 C11 C12 -177.30(18) . . . . ?
C16 C15 C14 C13 0.4(2) . . . . ?
C15 C14 C13 C18 -0.2(2) . . . . ?
C15 C14 C13 C3 176.66(12) . . . . ?
N1 C3 C13 C18 -138.36(14) . . . . ?
C2 C3 C13 C18 44.90(19) . . . . ?
N1 C3 C13 C14 44.79(19) . . . . ?
C2 C3 C13 C14 -131.96(15) . . . . ?
C3 N1 C20 C21 -150.59(14) . . . . ?
N2 N1 C20 C21 36.24(17) . . . . ?
C3 N1 C20 C25 33.3(2) . . . . ?
N2 N1 C20 C25 -139.91(12) . . . . ?
C14 C13 C18 C17 0.06(19) . . . . ?
C3 C13 C18 C17 -176.93(12) . . . . ?
C13 C18 C17 C16 0.0(2) . . . . ?
C14 C15 C16 C17 -0.4(2) . . . . ?
C14 C15 C16 C19 179.85(14) . . . . ?
C18 C17 C16 C15 0.2(2) . . . . ?
C18 C17 C16 C19 179.96(14) . . . . ?
C25 C20 C21 C22 -0.2(2) . . . . ?
N1 C20 C21 C22 -176.41(12) . . . . ?
C20 C21 C22 C23 -0.9(2) . . . . ?
C21 C22 C23 C24 0.9(2) . . . . ?
C21 C22 C23 C26 179.84(15) . . . . ?
C22 C23 C24 C25 0.2(2) . . . . ?
C26 C23 C24 C25 -178.70(14) . . . . ?
C23 C24 C25 C20 -1.3(2) . . . . ?
C21 C20 C25 C24 1.3(2) . . . . ?
N1 C20 C25 C24 177.42(12) . . . . ?
